data_7206709
loop_
_publ_author_name
'Malinowski, Przemys\/law J.'
'Mazej, Zoran'
'Derzsi, Mariana'
'Jagli\<ci\'c, Zvonko'
'Szyd\/lowska, Jadwiga'
'Gilewski, Tomasz'
'Grochala, Wojciech'

_publ_section_title
;
 Silver(ii) triflate with one-dimensional [Ag(ii)(SO3CF3)4/2]\\infty
 chains hosting antiferromagnetism
;
_journal_issue 22
_journal_name_full CrystEngComm
_journal_page_first 6871
_journal_paper_doi 10.1039/c1ce05712j
_journal_volume 13
_journal_year 2011
_chemical_formula_moiety 'Ag S2 O6 C2 F6'
_chemical_formula_structural Ag(SO3CF3)2
_chemical_formula_sum 'C2 Ag F6 O6 S2'
_chemical_formula_weight 406
_chemical_name_common 'Silver (II) triflate'
_chemical_name_systematic 'Silver (II) trifluoromethanesulfonate'
_space_group_IT_number 2
_symmetry_cell_setting triclinic
_symmetry_Int_Tables_number 2
_symmetry_space_group_name_Hall '-P 1'
_symmetry_space_group_name_H-M 'P -1'
_cell_angle_alpha 79.955(14)
_cell_angle_beta 75.771(16)
_cell_angle_gamma 61.571(17)
_cell_formula_units_Z 1
_cell_length_a 4.9117(11)
_cell_length_b 5.1136(10)
_cell_length_c 11.033(3)
_cell_measurement_temperature 293
_cell_volume 235.68(10)
_computing_cell_refinement unknown
_computing_data_collection unknown
_computing_data_reduction unknown
_computing_molecular_graphics unknown
_computing_structure_solution unknown
_diffrn_ambient_temperature 293
_diffrn_measurement_device_type 'Bruker D8 DISCOVER'
_diffrn_radiation_type 'Cu K\a'
_diffrn_radiation_wavelength 1.5418
_exptl_absorpt_coefficient_mu 22.544
_exptl_crystal_density_diffrn 2.8596
_exptl_crystal_F_000 364
_pd_char_colour brown
_pd_meas_2theta_range_inc 0.018
_pd_meas_2theta_range_max 74.997
_pd_meas_2theta_range_min 5.000
_pd_meas_number_of_points 3797
_pd_proc_2theta_range_inc 0.018
_pd_proc_2theta_range_max 74.997
_pd_proc_2theta_range_min 6.715
_pd_proc_ls_background_function '15 Legendre polynoms'
_pd_proc_ls_pref_orient_corr none
_pd_proc_ls_profile_function Pseudo-Voigt
_pd_proc_ls_prof_R_factor 0.0381
_pd_proc_ls_prof_wR_expected 0.0227
_pd_proc_ls_prof_wR_factor 0.0500
_refine_diff_density_max 0.44
_refine_diff_density_min -0.48
_refine_ls_goodness_of_fit_all 2.20
_refine_ls_number_constraints 0
_refine_ls_number_parameters 63
_refine_ls_number_restraints 19
_refine_ls_R_factor_all 0.0393
_refine_ls_shift/su_max 0.0354
_refine_ls_shift/su_mean 0.0066
_refine_ls_weighting_scheme sigma
_cod_data_source_file c1ce05712j.txt
_cod_data_source_block I
_cod_original_formula_sum 'C2 Ag1 F6 O6 S2'
_cod_database_code 7206709

loop_
_symmetry_equiv_pos_site_id
_symmetry_equiv_pos_as_xyz
1 x,y,z
2 -x,-y,-z

loop_
_atom_site_label
_atom_site_type_symbol
_atom_site_fract_x
_atom_site_fract_y
_atom_site_fract_z
_atom_site_adp_type
_atom_site_U_iso_or_equiv
_atom_site_symmetry_multiplicity
_atom_site_occupancy
_atom_site_calc_flag
Ag Ag 0.5 0.5 0.5 Uiso 0.027(6) 1 1 d
S S 0.788(5) 0.751(3) 0.6607(12) Uiso 0.024(10) 2 1 d
O1 O 1.089(6) 0.499(6) 0.612(3) Uiso 0.014(10) 2 1 d
O2 O 0.521(6) 0.749(7) 0.624(3) Uiso 0.014(10) 2 1 d
O3 O 0.797(9) 1.031(5) 0.622(2) Uiso 0.014(10) 2 1 d
C C 0.727(5) 0.703(4) 0.8287(13) Uiso 0.03 2 1 d
F1 F 0.476(7) 0.929(6) 0.8752(19) Uiso 0.065(13) 2 1 d
F2 F 0.691(8) 0.466(6) 0.865(2) Uiso 0.065(13) 2 1 d
F3 F 0.970(7) 0.676(7) 0.866(2) Uiso 0.065(13) 2 1 d

loop_
_atom_type_symbol
_atom_type_scat_dispersion_real
_atom_type_scat_dispersion_imag
_atom_type_scat_source
_atom_type_scat_Cromer_Mann_a1
_atom_type_scat_Cromer_Mann_b1
_atom_type_scat_Cromer_Mann_a2
_atom_type_scat_Cromer_Mann_b2
_atom_type_scat_Cromer_Mann_a3
_atom_type_scat_Cromer_Mann_b3
_atom_type_scat_Cromer_Mann_a4
_atom_type_scat_Cromer_Mann_b4
_atom_type_scat_Cromer_Mann_c
C 0.018 0.009 'International Tables Vol C tables 4.2.6.8 and 6.1.1.4' 2.31 20.843901 1.02 10.2075 1.5886 0.5687 0.865 51.651199 0.2156
Ag 0.131 4.282 'International Tables Vol C tables 4.2.6.8 and 6.1.1.4' 19.2808 0.6446 16.688499 7.4726 4.8045 24.6605 1.0463 99.815598 5.179
F 0.073 0.053 'International Tables Vol C tables 4.2.6.8 and 6.1.1.4' 3.5392 10.2825 2.6412 4.2944 1.517 0.2615 1.0243 26.1476 0.2776
O 0.049 0.032 'International Tables Vol C tables 4.2.6.8 and 6.1.1.4' 3.0485 13.2771 2.2868 5.7011 1.5463 0.3239 0.867 32.908901 0.2508
S 0.333 0.557 'International Tables Vol C tables 4.2.6.8 and 6.1.1.4' 6.9053 1.4679 5.2034 22.215099 1.4379 0.2536 1.5863 56.172001 0.8669

loop_
_geom_angle_atom_site_label_1
_geom_angle_atom_site_label_2
_geom_angle_atom_site_label_3
_geom_angle_site_symmetry_1
_geom_angle_site_symmetry_3
_geom_angle
_geom_angle_publ_flag
O1 Ag O1 1_455 2_766 180.0(5) yes
O1 Ag O2 1_455 . 91.5(13) yes
O1 Ag O2 1_455 2_666 88.5(13) yes
O1 Ag O3 1_455 1_545 86.7(11) yes
O1 Ag O3 1_455 2_676 93.3(11) yes
O1 Ag O2 2_766 . 88.5(13) yes
O1 Ag O2 2_766 2_666 91.5(13) yes
O1 Ag O3 2_766 1_545 93.3(11) yes
O1 Ag O3 2_766 2_676 86.7(11) yes
O2 Ag O2 . 2_666 180.0(5) yes
O2 Ag O3 . 1_545 90.5(11) yes
O2 Ag O3 . 2_676 89.5(11) yes
O2 Ag O3 2_666 1_545 89.5(11) yes
O2 Ag O3 2_666 2_676 90.5(11) yes
O3 Ag O3 1_545 2_676 180.0(5) yes
O1 S O2 . . 112(2) yes
O1 S O3 . . 111(2) yes
O1 S C . . 107.3(15) yes
O2 S O3 . . 111(2) yes
O2 S C . . 106.7(18) yes
O3 S C . . 108.7(17) yes
Ag O1 S 1_655 . 130(2) yes
Ag O2 S . . 132.1(16) yes
Ag O3 S 1_565 . 137(3) yes
S C F1 . . 109.5(15) yes
S C F2 . . 109.4(19) yes
S C F3 . . 109.3(19) yes
F1 C F2 . . 109(3) yes
F1 C F3 . . 111(3) yes
F2 C F3 . . 109(2) yes

loop_
_geom_bond_atom_site_label_1
_geom_bond_atom_site_label_2
_geom_bond_site_symmetry_2
_geom_bond_distance
_geom_bond_publ_flag
Ag O1 1_455 2.09(3) yes
Ag O1 2_766 2.09(3) yes
Ag O2 . 2.07(4) yes
Ag O2 2_666 2.07(4) yes
Ag O3 1_545 2.49(2) yes
Ag O3 2_676 2.49(2) yes
S O1 . 1.47(3) yes
S O2 . 1.47(5) yes
S O3 . 1.44(4) yes
S C . 1.795(18) yes
C F1 . 1.29(3) yes
C F2 . 1.29(4) yes
C F3 . 1.29(5) yes
